data_4500975
loop_
_publ_author_name
'Orola, Liana'
'Veidis, Mikelis V.'
'Mutikainen, Ilpo'
'Sarcevica, Inese'

_publ_section_title
;
 Neutral and Ionic Supramolecular Complexes of Phenanthridine and Some
 Common Dicarboxylic Acids: Hydrogen Bond and Melting Point Considerations
;
_journal_issue 9
_journal_name_full 'Crystal Growth &amp; Design'
_journal_page_first 4009
_journal_paper_doi 10.1021/cg200573m
_journal_volume 11
_journal_year 2011
_chemical_formula_moiety 'C13 H9 N, 0.5(C4 H4 O4)'
_chemical_formula_sum 'C15 H11 N O2'
_chemical_formula_weight 237.26
_chemical_name_systematic 'phenanthridine fumaric acid 2:1'
_space_group_IT_number 14
_symmetry_cell_setting monoclinic
_symmetry_space_group_name_Hall '-P 2ybc'
_symmetry_space_group_name_H-M 'P 1 21/c 1'
_atom_sites_solution_hydrogens geom
_atom_sites_solution_primary direct
_audit_creation_method CRYSTALS_ver_14.06
_cell_angle_alpha 90
_cell_angle_beta 97.58(3)
_cell_angle_gamma 90
_cell_formula_units_Z 4
_cell_length_a 3.900(1)
_cell_length_b 20.070(4)
_cell_length_c 14.489(3)
_cell_measurement_reflns_used 0
_cell_measurement_temperature 173
_cell_measurement_theta_max 0
_cell_measurement_theta_min 0
_cell_volume 1124.2(4)
_diffrn_ambient_temperature 173
_diffrn_measured_fraction_theta_full 0.999
_diffrn_measured_fraction_theta_max 0.993
_diffrn_measurement_device Area
_diffrn_measurement_device_type 'Nonius KappaCCD'
_diffrn_measurement_method '\f & \w scans'
_diffrn_radiation_monochromator graphite
_diffrn_radiation_type 'Mo K\a'
_diffrn_radiation_wavelength 0.71073
_diffrn_reflns_av_R_equivalents 0.075
_diffrn_reflns_limit_h_max 0
_diffrn_reflns_limit_h_min 0
_diffrn_reflns_limit_k_max 0
_diffrn_reflns_limit_k_min 0
_diffrn_reflns_limit_l_max 0
_diffrn_reflns_limit_l_min 0
_diffrn_reflns_number 13715
_diffrn_reflns_theta_full 26.904
_diffrn_reflns_theta_max 27.453
_diffrn_reflns_theta_min 2.029
_exptl_absorpt_coefficient_mu 0.094
_exptl_absorpt_correction_T_max 0.9860
_exptl_absorpt_correction_T_min 0.9842
_exptl_absorpt_correction_type none
_exptl_crystal_colour colorless
_exptl_crystal_density_diffrn 1.402
_exptl_crystal_density_method 'not measured'
_exptl_crystal_description prism
_exptl_crystal_F_000 496
_exptl_crystal_size_max 0.20
_exptl_crystal_size_mid 0.17
_exptl_crystal_size_min 0.15
_refine_diff_density_max 0.25
_refine_diff_density_min -0.22
_refine_ls_extinction_method None
_refine_ls_goodness_of_fit_ref 0.9876
_refine_ls_hydrogen_treatment none
_refine_ls_matrix_type full
_refine_ls_number_parameters 163
_refine_ls_number_reflns 1339
_refine_ls_number_restraints 0
_refine_ls_R_factor_all 0.1024
_refine_ls_R_factor_gt 0.0462
_refine_ls_shift/su_max 0.0002679
_refine_ls_shift/su_mean 0.0000323
_refine_ls_structure_factor_coef Fsqd
_refine_ls_weighting_details
;
 Method= Modified Sheldrick 
 w=1/[\s^2^(F^2^) + ( 0.07P)^2^ + 0.55P] 
 ,where P=(max(Fo^2^,0) + 2Fc^2^)/3 
;
_refine_ls_weighting_scheme calc
_refine_ls_wR_factor_all 0.1681
_refine_ls_wR_factor_gt 0.1088
_refine_ls_wR_factor_ref 0.1088
_reflns_limit_h_max 4
_reflns_limit_h_min -5
_reflns_limit_k_max 26
_reflns_limit_k_min 0
_reflns_limit_l_max 18
_reflns_limit_l_min 0
_reflns_number_gt 1339
_reflns_number_total 2534
_reflns_threshold_expression I>2.0\s(I)
_oxford_diffrn_Wilson_B_factor 2.17
_oxford_diffrn_Wilson_scale 37.70
_oxford_refine_ls_r_factor_ref 0.0462
_oxford_refine_ls_scale 0.16986(19)
_oxford_reflns_number_all 2533
_oxford_reflns_threshold_expression_ref I>2.0\s(I)
_oxford_structure_analysis_title 1
_cod_data_source_file cg200573m_si_016.cif
_cod_data_source_block global
_cod_depositor_comments
;
The following automatic conversions were performed:

'_symmetry_cell_setting' value 'Monoclinic' changed to 'monoclinic'
according to /home/saulius/struct/CIF-dictionaries/cif_core.dic
dictionary named 'cif_core.dic' version 2.4.1 from 2010-06-29.

Automatic conversion script
Id: cif_fix_values 1715 2011-07-08 13:25:40Z adriana 
;
_cod_original_sg_symbol_H-M 'P 1 21/c 1 '
_cod_original_formula_sum 'C15 H11 N1 O2'
_cod_database_code 4500975

loop_
_symmetry_equiv_pos_as_xyz
x,y,z
-x,-y,-z
-x,y+1/2,-z+1/2
x,-y+1/2,z+1/2

loop_
_atom_site_label
_atom_site_type_symbol
_atom_site_fract_x
_atom_site_fract_y
_atom_site_fract_z
_atom_site_U_iso_or_equiv
_atom_site_occupancy
_atom_site_adp_type
_atom_site_refinement_flags_posn
O1 O 0.0900(5) 0.87844(8) 0.49343(13) 0.0415 1.0000 Uani .
C2 C 0.0850(7) 0.92285(13) 0.42749(19) 0.0335 1.0000 Uani .
O3 O 0.1501(6) 0.91102(10) 0.34991(14) 0.0589 1.0000 Uani .
C4 C 0.0043(7) 0.99098(12) 0.45637(18) 0.0324 1.0000 Uani .
N5 N 0.2528(5) 0.75855(10) 0.44083(15) 0.0273 1.0000 Uani .
C6 C 0.1964(6) 0.70256(12) 0.49283(17) 0.0256 1.0000 Uani .
C7 C 0.2654(6) 0.63766(12) 0.46288(17) 0.0239 1.0000 Uani .
C8 C 0.2067(6) 0.58442(12) 0.52164(17) 0.0277 1.0000 Uani .
C9 C 0.0928(7) 0.59518(13) 0.60551(18) 0.0308 1.0000 Uani .
C10 C 0.0231(7) 0.65960(13) 0.63385(18) 0.0324 1.0000 Uani .
C11 C 0.0721(7) 0.71230(13) 0.57829(17) 0.0297 1.0000 Uani .
C12 C 0.3924(6) 0.63001(12) 0.37408(17) 0.0251 1.0000 Uani .
C13 C 0.4598(7) 0.56860(12) 0.33388(18) 0.0288 1.0000 Uani .
C14 C 0.5779(7) 0.56536(14) 0.24928(18) 0.0327 1.0000 Uani .
C15 C 0.6368(7) 0.62317(13) 0.20050(18) 0.0333 1.0000 Uani .
C16 C 0.5754(7) 0.68334(13) 0.23750(17) 0.0305 1.0000 Uani .
C17 C 0.4525(6) 0.68811(12) 0.32406(17) 0.0257 1.0000 Uani .
C18 C 0.3785(6) 0.75103(13) 0.36261(17) 0.0283 1.0000 Uani .
H41 H -0.0418 1.0228 0.4091 0.0381 1.0000 Uiso R
H81 H 0.2476 0.5395 0.5035 0.0312 1.0000 Uiso R
H91 H 0.0582 0.5595 0.6436 0.0355 1.0000 Uiso R
H101 H -0.0603 0.6675 0.6898 0.0390 1.0000 Uiso R
H131 H 0.4346 0.5287 0.3650 0.0339 1.0000 Uiso R
H141 H 0.6064 0.5233 0.2264 0.0385 1.0000 Uiso R
H151 H 0.7132 0.6214 0.1444 0.0376 1.0000 Uiso R
H161 H 0.6038 0.7216 0.2050 0.0361 1.0000 Uiso R
H181 H 0.4276 0.7898 0.3287 0.0344 1.0000 Uiso R
H11 H 0.1329 0.8391 0.4765 0.0611 1.0000 Uiso R
H111 H 0.0168 0.7553 0.5965 0.0345 1.0000 Uiso R

loop_
_atom_site_aniso_label
_atom_site_aniso_U_11
_atom_site_aniso_U_22
_atom_site_aniso_U_33
_atom_site_aniso_U_23
_atom_site_aniso_U_13
_atom_site_aniso_U_12
O1 0.0747(15) 0.0208(9) 0.0308(11) 0.0008(9) 0.0134(10) 0.0085(9)
C2 0.0451(17) 0.0280(14) 0.0286(15) 0.0010(12) 0.0089(12) 0.0018(12)
O3 0.116(2) 0.0347(11) 0.0309(12) 0.0000(10) 0.0278(12) 0.0122(12)
C4 0.0468(17) 0.0246(13) 0.0268(13) 0.0044(11) 0.0089(12) 0.0029(12)
N5 0.0332(13) 0.0224(10) 0.0261(12) -0.0003(9) 0.0031(9) 0.0020(9)
C6 0.0266(15) 0.0249(13) 0.0240(14) -0.0006(11) -0.0017(11) -0.0001(10)
C7 0.0232(13) 0.0246(12) 0.0228(14) 0.0002(10) -0.0007(10) -0.0002(10)
C8 0.0289(14) 0.0240(12) 0.0296(15) 0.0002(11) 0.0020(11) 0.0006(11)
C9 0.0333(15) 0.0308(14) 0.0283(14) 0.0052(12) 0.0046(11) -0.0015(12)
C10 0.0355(16) 0.0396(15) 0.0227(14) -0.0029(12) 0.0063(12) -0.0005(13)
C11 0.0325(16) 0.0281(13) 0.0279(15) -0.0046(12) 0.0019(11) 0.0018(11)
C12 0.0226(13) 0.0263(13) 0.0249(14) 0.0001(11) -0.0016(10) 0.0017(10)
C13 0.0327(15) 0.0240(13) 0.0288(14) -0.0012(11) 0.0004(11) 0.0015(11)
C14 0.0349(16) 0.0320(15) 0.0302(15) -0.0086(12) 0.0006(12) 0.0043(11)
C15 0.0337(16) 0.0442(16) 0.0222(14) -0.0014(13) 0.0044(11) 0.0047(13)
C16 0.0346(16) 0.0316(15) 0.0250(15) 0.0042(11) 0.0033(11) 0.0022(11)
C17 0.0243(14) 0.0275(13) 0.0246(14) 0.0010(11) 0.0002(11) 0.0012(10)
C18 0.0330(15) 0.0238(13) 0.0275(14) 0.0040(11) 0.0024(11) 0.0001(11)

loop_
_atom_type_symbol
_atom_type_scat_dispersion_real
_atom_type_scat_dispersion_imag
_atom_type_scat_Cromer_Mann_a1
_atom_type_scat_Cromer_Mann_b1
_atom_type_scat_Cromer_Mann_a2
_atom_type_scat_Cromer_Mann_b2
_atom_type_scat_Cromer_Mann_a3
_atom_type_scat_Cromer_Mann_b3
_atom_type_scat_Cromer_Mann_a4
_atom_type_scat_Cromer_Mann_b4
_atom_type_scat_Cromer_Mann_c
_atom_type_scat_source
C 0.0033 0.0016 2.3100 20.8439 1.0200 10.2075 1.5886 0.5687 0.8650 51.6512 0.2156 'International Tables Vol C 4.2.6.8 and 6.1.1.4'
H 0.0000 0.0000 0.4930 10.5109 0.3229 26.1257 0.1402 3.1424 0.0408 57.7998 0.0030 'International Tables Vol C 4.2.6.8 and 6.1.1.4'
N 0.0061 0.0033 12.2126 0.0057 3.1322 9.8933 2.0125 28.9975 1.1663 0.5826 -11.5290 'International Tables Vol C 4.2.6.8 and 6.1.1.4'
O 0.0106 0.0060 3.0485 13.2771 2.2868 5.7011 1.5463 0.3239 0.8670 32.9089 0.2508 'International Tables Vol C 4.2.6.8 and 6.1.1.4'

loop_
_geom_angle_atom_site_label_1
_geom_angle_site_symmetry_1
_geom_angle_atom_site_label_2
_geom_angle_atom_site_label_3
_geom_angle_site_symmetry_3
_geom_angle
_geom_angle_publ_flag
C2 . O1 H11 . 114.0 no
O1 . C2 O3 . 124.2(2) yes
O1 . C2 C4 . 114.1(2) yes
O3 . C2 C4 . 121.6(2) yes
C2 . C4 C4 2_576 124.0(3) yes
C2 . C4 H41 . 116.9 no
C4 2_576 C4 H41 . 119.1 no
C6 . N5 C18 . 119.0(2) yes
N5 . C6 C7 . 122.1(2) yes
N5 . C6 C11 . 117.7(2) yes
C7 . C6 C11 . 120.2(2) yes
C6 . C7 C8 . 117.6(2) yes
C6 . C7 C12 . 118.3(2) yes
C8 . C7 C12 . 124.1(2) yes
C7 . C8 C9 . 121.2(2) yes
C7 . C8 H81 . 120.2 no
C9 . C8 H81 . 118.6 no
C8 . C9 C10 . 120.5(2) yes
C8 . C9 H91 . 120.0 no
C10 . C9 H91 . 119.5 no
C9 . C10 C11 . 120.0(2) yes
C9 . C10 H101 . 121.5 no
C11 . C10 H101 . 118.6 no
C6 . C11 C10 . 120.5(2) yes
C6 . C11 H111 . 119.8 no
C10 . C11 H111 . 119.7 no
C7 . C12 C13 . 124.6(2) yes
C7 . C12 C17 . 118.0(2) yes
C13 . C12 C17 . 117.4(2) yes
C12 . C13 C14 . 121.2(2) yes
C12 . C13 H131 . 121.1 no
C14 . C13 H131 . 117.6 no
C13 . C14 C15 . 120.9(3) yes
C13 . C14 H141 . 116.0 no
C15 . C14 H141 . 123.0 no
C14 . C15 C16 . 119.5(2) yes
C14 . C15 H151 . 121.3 no
C16 . C15 H151 . 119.2 no
C15 . C16 C17 . 120.9(2) yes
C15 . C16 H161 . 120.3 no
C17 . C16 H161 . 118.8 no
C12 . C17 C16 . 120.2(2) yes
C12 . C17 C18 . 118.4(2) yes
C16 . C17 C18 . 121.4(2) yes
C17 . C18 N5 . 124.3(2) yes
C17 . C18 H181 . 117.2 no
N5 . C18 H181 . 118.6 no

loop_
_geom_bond_atom_site_label_1
_geom_bond_atom_site_label_2
_geom_bond_site_symmetry_2
_geom_bond_distance
_geom_bond_publ_flag
O1 C2 . 1.305(3) yes
O1 H11 . 0.850 no
C2 O3 . 1.208(3) yes
C2 C4 . 1.476(3) yes
C4 C4 2_576 1.320(5) yes
C4 H41 . 0.937 no
N5 C6 . 1.387(3) yes
N5 C18 . 1.302(3) yes
C6 C7 . 1.410(3) yes
C6 C11 . 1.402(3) yes
C7 C8 . 1.404(3) yes
C7 C12 . 1.447(3) yes
C8 C9 . 1.365(3) yes
C8 H81 . 0.959 no
C9 C10 . 1.394(3) yes
C9 H91 . 0.925 no
C10 C11 . 1.358(3) yes
C10 H101 . 0.926 no
C11 H111 . 0.935 no
C12 C13 . 1.403(3) yes
C12 C17 . 1.409(3) yes
C13 C14 . 1.367(4) yes
C13 H131 . 0.931 no
C14 C15 . 1.393(4) yes
C14 H141 . 0.918 no
C15 C16 . 1.355(4) yes
C15 H151 . 0.902 no
C16 C17 . 1.404(3) yes
C16 H161 . 0.916 no
C17 C18 . 1.426(3) yes
C18 H181 . 0.953 no
